data_4343366
loop_
_publ_author_name
'Zhang, Kenneth Yin'
'Liu, Hua-Wei'
'Tang, Man-Chung'
'Choi, Alex Wing-Tat'
'Zhu, Nianyong'
'Wei, Xi-Guang'
'Lau, Kai-Chung'
'Lo, Kenneth Kam-Wing'

_publ_section_title
;
 Dual-Emissive Cyclometalated Iridium(III) Polypyridine Complexes as
 Ratiometric Biological Probes and Organelle-Selective Bioimaging
 Reagents.
;
_journal_issue 13
_journal_name_full 'Inorganic chemistry'
_journal_page_first 6582
_journal_page_last 6593
_journal_paper_doi 10.1021/acs.inorgchem.5b00944
_journal_volume 54
_journal_year 2015
_chemical_formula_moiety 'C44 H50 F6 Ir N6 P'
_chemical_formula_sum 'C44 H50 F6 Ir N6 P'
_chemical_formula_weight 1000.07
_chemical_name_systematic
;
 ?
;
_space_group_IT_number 15
_symmetry_cell_setting monoclinic
_symmetry_space_group_name_Hall '-C 2yc'
_symmetry_space_group_name_H-M 'C 1 2/c 1'
_atom_sites_solution_hydrogens geom
_atom_sites_solution_primary direct
_atom_sites_solution_secondary difmap
_audit_creation_method SHELXL-97
_cell_angle_alpha 90.00
_cell_angle_beta 97.89(3)
_cell_angle_gamma 90.00(3)
_cell_formula_units_Z 4
_cell_length_a 15.378(3)
_cell_length_b 23.778(5)
_cell_length_c 12.132(2)
_cell_measurement_reflns_used 0
_cell_measurement_temperature 301(2)
_cell_measurement_theta_max 0
_cell_measurement_theta_min 0
_cell_volume 4394.2(15)
_computing_molecular_graphics 'Ortep-3 for Windows (Farrugia, 1997)'
_computing_publication_material 'WinGX publication routines (Farrugia, 1999)'
_computing_structure_refinement 'SHELXL-97 (Sheldrick, 1997)'
_computing_structure_solution 'SIR97 (Giacovazzo et al, 1997)'
_diffrn_ambient_temperature 301(2)
_diffrn_measured_fraction_theta_full 0.953
_diffrn_measured_fraction_theta_max 0.953
_diffrn_radiation_monochromator graphite
_diffrn_radiation_source 'fine-focus sealed tube'
_diffrn_radiation_type MoK\a
_diffrn_radiation_wavelength 0.71073
_diffrn_reflns_av_R_equivalents 0.0416
_diffrn_reflns_av_sigmaI/netI 0.1015
_diffrn_reflns_limit_h_max 18
_diffrn_reflns_limit_h_min -18
_diffrn_reflns_limit_k_max 28
_diffrn_reflns_limit_k_min -28
_diffrn_reflns_limit_l_max 13
_diffrn_reflns_limit_l_min -14
_diffrn_reflns_number 15654
_diffrn_reflns_theta_full 25.65
_diffrn_reflns_theta_max 25.65
_diffrn_reflns_theta_min 2.18
_exptl_absorpt_coefficient_mu 3.138
_exptl_absorpt_correction_type none
_exptl_crystal_colour yellow
_exptl_crystal_density_diffrn 1.512
_exptl_crystal_density_method 'not measured'
_exptl_crystal_description prism
_exptl_crystal_F_000 2008
_exptl_crystal_size_max 0.2
_exptl_crystal_size_mid 0.1
_exptl_crystal_size_min 0.1
_refine_diff_density_max 0.796
_refine_diff_density_min -1.214
_refine_diff_density_rms 0.154
_refine_ls_extinction_method none
_refine_ls_goodness_of_fit_ref 0.900
_refine_ls_hydrogen_treatment mixed
_refine_ls_matrix_type full
_refine_ls_number_parameters 265
_refine_ls_number_reflns 3976
_refine_ls_number_restraints 0
_refine_ls_restrained_S_all 0.900
_refine_ls_R_factor_all 0.0456
_refine_ls_R_factor_gt 0.0357
_refine_ls_shift/su_max 0.000
_refine_ls_shift/su_mean 0.000
_refine_ls_structure_factor_coef Fsqd
_refine_ls_weighting_details 'calc w=1/[\s^2^(Fo^2^)+(0.0000P)^2^+0.0000P] where P=(Fo^2^+2Fc^2^)/3'
_refine_ls_weighting_scheme calc
_refine_ls_wR_factor_gt 0.0965
_refine_ls_wR_factor_ref 0.1019
_reflns_number_gt 3313
_reflns_number_total 3976
_reflns_threshold_expression >2sigma(I)
_cod_data_source_file ic5b00944_si_002.cif
_cod_data_source_block mar1895
_cod_depositor_comments 'Adding full bibliography for 4343366.cif.'
_cod_original_sg_symbol_H-M 'C 2/c'
_cod_database_code 4343366

loop_
_symmetry_equiv_pos_as_xyz
'x, y, z'
'-x, y, -z+1/2'
'x+1/2, y+1/2, z'
'-x+1/2, y+1/2, -z+1/2'
'-x, -y, -z'
'x, -y, z-1/2'
'-x+1/2, -y+1/2, -z'
'x+1/2, -y+1/2, z-1/2'

loop_
_atom_site_label
_atom_site_type_symbol
_atom_site_fract_x
_atom_site_fract_y
_atom_site_fract_z
_atom_site_U_iso_or_equiv
_atom_site_adp_type
_atom_site_occupancy
_atom_site_symmetry_multiplicity
_atom_site_calc_flag
_atom_site_refinement_flags
C1 C 0.4702(3) 0.0739(2) 0.1956(4) 0.0543(12) Uani 1 1 d .
C2 C 0.4380(4) 0.0259(2) 0.1433(5) 0.0666(15) Uani 1 1 d .
H2 H 0.4523 -0.0089 0.1759 0.080 Uiso 1 1 calc R
C3 C 0.3839(4) 0.0287(3) 0.0411(5) 0.0672(15) Uani 1 1 d .
C4 C 0.3657(4) 0.0810(3) -0.0025(5) 0.0679(15) Uani 1 1 d .
H4 H 0.3302 0.0849 -0.0706 0.081 Uiso 1 1 calc R
C5 C 0.3994(4) 0.1276(2) 0.0536(5) 0.0628(14) Uani 1 1 d .
H5 H 0.3863 0.1628 0.0221 0.075 Uiso 1 1 calc R
C6 C 0.3498(5) -0.0240(3) -0.0180(6) 0.099(2) Uani 1 1 d .
H6A H 0.2876 -0.0268 -0.0170 0.148 Uiso 1 1 calc R
H6B H 0.3784 -0.0561 0.0189 0.148 Uiso 1 1 calc R
H6C H 0.3616 -0.0229 -0.0937 0.148 Uiso 1 1 calc R
C7 C 0.6382(4) 0.1724(3) 0.1005(5) 0.0669(15) Uani 1 1 d .
H7 H 0.5957 0.1498 0.0606 0.080 Uiso 1 1 calc R
C8 C 0.7191(5) 0.1764(3) 0.0670(7) 0.083(2) Uani 1 1 d .
H8 H 0.7316 0.1564 0.0052 0.100 Uiso 1 1 calc R
C9 C 0.7820(5) 0.2100(3) 0.1253(7) 0.086(2) Uani 1 1 d .
H9 H 0.8374 0.2130 0.1033 0.103 Uiso 1 1 calc R
C10 C 0.7625(4) 0.2389(3) 0.2153(6) 0.0755(17) Uani 1 1 d .
H10 H 0.8051 0.2615 0.2554 0.091 Uiso 1 1 calc R
C11 C 0.6793(4) 0.2351(2) 0.2483(5) 0.0576(13) Uani 1 1 d .
C12 C 0.6473(4) 0.2652(2) 0.3386(4) 0.0564(13) Uani 1 1 d .
C13 C 0.5595(3) 0.2558(2) 0.3534(4) 0.0538(12) Uani 1 1 d .
C14 C 0.5272(4) 0.2840(3) 0.4397(5) 0.0624(14) Uani 1 1 d .
H14 H 0.4686 0.2793 0.4493 0.075 Uiso 1 1 calc R
C15 C 0.5805(5) 0.3192(3) 0.5123(6) 0.0716(17) Uani 1 1 d .
C16 C 0.6658(5) 0.3278(3) 0.4967(6) 0.0787(18) Uani 1 1 d .
H16 H 0.7010 0.3516 0.5446 0.094 Uiso 1 1 calc R
C17 C 0.7008(5) 0.3015(3) 0.4104(6) 0.0742(17) Uani 1 1 d .
H17 H 0.7589 0.3078 0.4002 0.089 Uiso 1 1 calc R
C18 C 0.5391(6) 0.3462(4) 0.6073(7) 0.114(3) Uani 1 1 d .
H18A H 0.4831 0.3624 0.5765 0.137 Uiso 1 1 calc R
H18B H 0.5272 0.3168 0.6586 0.137 Uiso 1 1 calc R
C19 C 0.5828(10) 0.4431(6) 0.6145(11) 0.169(5) Uani 1 1 d .
H19A H 0.5216 0.4544 0.6023 0.203 Uiso 1 1 calc R
H19B H 0.6031 0.4401 0.5425 0.203 Uiso 1 1 calc R
C20 C 0.6379(12) 0.4890(7) 0.6856(14) 0.219(8) Uani 1 1 d .
H20A H 0.6219 0.4894 0.7602 0.263 Uiso 1 1 calc R
H20B H 0.6998 0.4798 0.6912 0.263 Uiso 1 1 calc R
C21 C 0.6216(13) 0.5483(8) 0.6320(19) 0.255(10) Uani 1 1 d .
H21A H 0.6412 0.5487 0.5593 0.305 Uiso 1 1 calc R
H21B H 0.5593 0.5566 0.6222 0.305 Uiso 1 1 calc R
C22 C 0.6686(17) 0.5905(8) 0.7022(16) 0.314(14) Uani 1 1 d .
H22A H 0.6511 0.5889 0.7751 0.470 Uiso 1 1 calc R
H22B H 0.6554 0.6271 0.6707 0.470 Uiso 1 1 calc R
H22C H 0.7306 0.5837 0.7074 0.470 Uiso 1 1 calc R
P1 P 0.5000 0.15647(12) -0.2500 0.0815(7) Uani 1 2 d S
Ir1 Ir 0.5000 0.196392(11) 0.2500 0.04855(12) Uani 1 2 d S
F1 F 0.4818(6) 0.1114(3) -0.3397(6) 0.214(4) Uani 1 1 d .
F2 F 0.4102(6) 0.1608(5) -0.2138(10) 0.256(6) Uani 1 1 d .
F3 F 0.5294(9) 0.2020(4) -0.1665(8) 0.241(5) Uani 1 1 d .
N1 N 0.4501(3) 0.12484(17) 0.1515(3) 0.0513(10) Uani 1 1 d .
N2 N 0.6186(3) 0.20076(17) 0.1901(4) 0.0521(10) Uani 1 1 d .
N3 N 0.5901(7) 0.3888(4) 0.6690(8) 0.156(4) Uani 1 1 d .
H3A H 0.6468 0.3782 0.6791 0.188 Uiso 0.50 1 calc PR
H3B H 0.5726 0.3921 0.7365 0.188 Uiso 0.50 1 calc PR

loop_
_atom_site_aniso_label
_atom_site_aniso_U_11
_atom_site_aniso_U_22
_atom_site_aniso_U_33
_atom_site_aniso_U_23
_atom_site_aniso_U_13
_atom_site_aniso_U_12
C1 0.047(3) 0.053(3) 0.060(3) -0.003(2) -0.001(2) -0.001(2)
C2 0.070(4) 0.045(3) 0.080(4) -0.001(3) -0.007(3) 0.002(3)
C3 0.061(4) 0.058(4) 0.080(4) -0.016(3) 0.000(3) -0.006(3)
C4 0.066(4) 0.070(4) 0.064(3) -0.007(3) -0.006(3) 0.000(3)
C5 0.063(4) 0.053(3) 0.066(3) -0.003(3) -0.011(3) 0.003(3)
C6 0.110(6) 0.071(5) 0.107(5) -0.026(4) -0.019(5) -0.012(4)
C7 0.067(4) 0.060(4) 0.075(4) -0.010(3) 0.015(3) -0.002(3)
C8 0.079(5) 0.081(5) 0.095(5) -0.017(4) 0.029(4) 0.000(4)
C9 0.068(4) 0.097(5) 0.099(6) -0.012(4) 0.034(4) -0.009(4)
C10 0.052(3) 0.085(5) 0.089(4) -0.006(3) 0.010(3) -0.012(3)
C11 0.053(3) 0.051(3) 0.066(3) 0.000(2) 0.000(2) -0.003(2)
C12 0.058(3) 0.051(3) 0.059(3) 0.002(2) 0.001(2) -0.005(2)
C13 0.054(3) 0.046(3) 0.060(3) 0.003(2) 0.003(2) 0.004(2)
C14 0.067(4) 0.052(3) 0.069(4) -0.010(3) 0.014(3) -0.006(3)
C15 0.085(5) 0.061(4) 0.069(4) -0.008(3) 0.009(3) -0.009(3)
C16 0.080(5) 0.075(4) 0.079(4) -0.022(3) -0.001(3) -0.026(4)
C17 0.071(4) 0.073(4) 0.077(4) -0.013(3) 0.006(3) -0.016(3)
C18 0.153(8) 0.105(6) 0.090(5) -0.051(5) 0.039(5) -0.052(6)
C19 0.225(15) 0.130(10) 0.160(11) 0.000(9) 0.053(10) -0.017(10)
C20 0.29(2) 0.146(13) 0.233(17) -0.087(13) 0.062(14) -0.062(14)
C21 0.26(2) 0.165(16) 0.35(3) -0.104(18) 0.079(18) -0.059(15)
C22 0.51(4) 0.191(19) 0.23(2) -0.090(15) 0.02(2) -0.08(2)
P1 0.0919(19) 0.0740(17) 0.0764(16) 0.000 0.0039(13) 0.000
Ir1 0.04639(18) 0.04227(18) 0.05505(18) 0.000 0.00003(11) 0.000
F1 0.300(10) 0.169(7) 0.179(6) -0.076(5) 0.051(6) -0.110(7)
F2 0.138(6) 0.318(12) 0.332(13) 0.148(11) 0.105(8) 0.089(8)
F3 0.328(15) 0.220(10) 0.176(8) -0.106(6) 0.045(9) -0.077(8)
N1 0.046(2) 0.043(2) 0.061(2) -0.0031(18) -0.0052(18) 0.0005(18)
N2 0.050(2) 0.047(3) 0.058(3) -0.0008(18) 0.0037(18) 0.0000(19)
N3 0.223(11) 0.119(7) 0.131(7) -0.025(6) 0.036(7) 0.005(7)

loop_
_atom_type_symbol
_atom_type_description
_atom_type_scat_dispersion_real
_atom_type_scat_dispersion_imag
_atom_type_scat_source
C C 0.0033 0.0016 'International Tables Vol C Tables 4.2.6.8 and 6.1.1.4'
H H 0.0000 0.0000 'International Tables Vol C Tables 4.2.6.8 and 6.1.1.4'
P P 0.1023 0.0942 'International Tables Vol C Tables 4.2.6.8 and 6.1.1.4'
Ir Ir -1.4442 7.9887 'International Tables Vol C Tables 4.2.6.8 and 6.1.1.4'
F F 0.0171 0.0103 'International Tables Vol C Tables 4.2.6.8 and 6.1.1.4'
N N 0.0061 0.0033 'International Tables Vol C Tables 4.2.6.8 and 6.1.1.4'

loop_
_geom_angle_atom_site_label_1
_geom_angle_atom_site_label_2
_geom_angle_atom_site_label_3
_geom_angle
_geom_angle_site_symmetry_1
_geom_angle_site_symmetry_3
N1 C1 C2 121.3(5) . .
N1 C1 C1 115.5(3) . 2_655
C2 C1 C1 123.2(3) . 2_655
C1 C2 C3 120.5(5) . .
C1 C2 H2 119.8 . .
C3 C2 H2 119.8 . .
C4 C3 C2 116.8(5) . .
C4 C3 C6 122.4(6) . .
C2 C3 C6 120.7(6) . .
C5 C4 C3 120.2(5) . .
C5 C4 H4 119.9 . .
C3 C4 H4 119.9 . .
N1 C5 C4 122.7(5) . .
N1 C5 H5 118.7 . .
C4 C5 H5 118.7 . .
C3 C6 H6A 109.5 . .
C3 C6 H6B 109.5 . .
H6A C6 H6B 109.5 . .
C3 C6 H6C 109.5 . .
H6A C6 H6C 109.5 . .
H6B C6 H6C 109.5 . .
N2 C7 C8 121.3(6) . .
N2 C7 H7 119.3 . .
C8 C7 H7 119.3 . .
C7 C8 C9 119.6(7) . .
C7 C8 H8 120.2 . .
C9 C8 H8 120.2 . .
C10 C9 C8 119.4(6) . .
C10 C9 H9 120.3 . .
C8 C9 H9 120.3 . .
C9 C10 C11 120.7(6) . .
C9 C10 H10 119.7 . .
C11 C10 H10 119.7 . .
N2 C11 C10 118.7(5) . .
N2 C11 C12 114.1(5) . .
C10 C11 C12 127.2(5) . .
C13 C12 C17 120.6(6) . .
C13 C12 C11 116.7(5) . .
C17 C12 C11 122.7(5) . .
C14 C13 C12 117.9(5) . .
C14 C13 Ir1 128.7(4) . .
C12 C13 Ir1 113.2(4) . .
C13 C14 C15 121.6(6) . .
C13 C14 H14 119.2 . .
C15 C14 H14 119.2 . .
C16 C15 C14 119.6(6) . .
C16 C15 C18 123.2(6) . .
C14 C15 C18 117.2(6) . .
C15 C16 C17 121.1(6) . .
C15 C16 H16 119.5 . .
C17 C16 H16 119.5 . .
C16 C17 C12 119.2(6) . .
C16 C17 H17 120.4 . .
C12 C17 H17 120.4 . .
N3 C18 C15 115.9(8) . .
N3 C18 H18A 108.3 . .
C15 C18 H18A 108.3 . .
N3 C18 H18B 108.3 . .
C15 C18 H18B 108.3 . .
H18A C18 H18B 107.4 . .
N3 C19 C20 111.6(12) . .
N3 C19 H19A 109.3 . .
C20 C19 H19A 109.3 . .
N3 C19 H19B 109.3 . .
C20 C19 H19B 109.3 . .
H19A C19 H19B 108.0 . .
C21 C20 C19 110.9(15) . .
C21 C20 H20A 109.5 . .
C19 C20 H20A 109.5 . .
C21 C20 H20B 109.5 . .
C19 C20 H20B 109.5 . .
H20A C20 H20B 108.1 . .
C22 C21 C20 110.1(19) . .
C22 C21 H21A 109.6 . .
C20 C21 H21A 109.6 . .
C22 C21 H21B 109.6 . .
C20 C21 H21B 109.6 . .
H21A C21 H21B 108.1 . .
C21 C22 H22A 109.5 . .
C21 C22 H22B 109.5 . .
H22A C22 H22B 109.5 . .
C21 C22 H22C 109.5 . .
H22A C22 H22C 109.5 . .
H22B C22 H22C 109.5 . .
F3 P1 F3 88.3(9) . 2_654
F3 P1 F2 86.8(6) . 2_654
F3 P1 F2 87.6(7) 2_654 2_654
F3 P1 F2 87.6(7) . .
F3 P1 F2 86.8(6) 2_654 .
F2 P1 F2 172.2(10) 2_654 .
F3 P1 F1 90.9(5) . 2_654
F3 P1 F1 172.6(6) 2_654 2_654
F2 P1 F1 99.7(7) 2_654 2_654
F2 P1 F1 85.8(5) . 2_654
F3 P1 F1 172.6(6) . .
F3 P1 F1 90.9(5) 2_654 .
F2 P1 F1 85.8(5) 2_654 .
F2 P1 F1 99.7(7) . .
F1 P1 F1 90.7(7) 2_654 .
C13 Ir1 C13 91.4(3) . 2_655
C13 Ir1 N2 80.6(2) . .
C13 Ir1 N2 95.4(2) 2_655 .
C13 Ir1 N2 95.4(2) . 2_655
C13 Ir1 N2 80.6(2) 2_655 2_655
N2 Ir1 N2 174.2(2) . 2_655
C13 Ir1 N1 96.35(19) . 2_655
C13 Ir1 N1 171.85(17) 2_655 2_655
N2 Ir1 N1 88.30(17) . 2_655
N2 Ir1 N1 96.27(17) 2_655 2_655
C13 Ir1 N1 171.85(17) . .
C13 Ir1 N1 96.35(19) 2_655 .
N2 Ir1 N1 96.27(17) . .
N2 Ir1 N1 88.30(17) 2_655 .
N1 Ir1 N1 76.0(2) 2_655 .
C5 N1 C1 118.4(4) . .
C5 N1 Ir1 125.1(4) . .
C1 N1 Ir1 116.4(3) . .
C7 N2 C11 120.3(5) . .
C7 N2 Ir1 124.5(4) . .
C11 N2 Ir1 115.2(4) . .
C18 N3 C19 113.0(10) . .
C18 N3 H3A 109.0 . .
C19 N3 H3A 109.0 . .
C18 N3 H3B 109.0 . .
C19 N3 H3B 109.0 . .
H3A N3 H3B 107.8 . .

loop_
_geom_bond_atom_site_label_1
_geom_bond_atom_site_label_2
_geom_bond_distance
_geom_bond_site_symmetry_2
C1 N1 1.342(6) .
C1 C2 1.365(7) .
C1 C1 1.501(10) 2_655
C2 C3 1.397(8) .
C2 H2 0.9300 .
C3 C4 1.367(9) .
C3 C6 1.502(8) .
C4 C5 1.365(8) .
C4 H4 0.9300 .
C5 N1 1.330(6) .
C5 H5 0.9300 .
C6 H6A 0.9600 .
C6 H6B 0.9600 .
C6 H6C 0.9600 .
C7 N2 1.348(8) .
C7 C8 1.364(9) .
C7 H7 0.9300 .
C8 C9 1.375(11) .
C8 H8 0.9300 .
C9 C10 1.359(9) .
C9 H9 0.9300 .
C10 C11 1.395(8) .
C10 H10 0.9300 .
C11 N2 1.362(7) .
C11 C12 1.451(8) .
C12 C13 1.405(7) .
C12 C17 1.408(8) .
C13 C14 1.392(8) .
C13 Ir1 2.022(5) .
C14 C15 1.396(9) .
C14 H14 0.9300 .
C15 C16 1.366(10) .
C15 C18 1.533(10) .
C16 C17 1.389(10) .
C16 H16 0.9300 .
C17 H17 0.9300 .
C18 N3 1.429(11) .
C18 H18A 0.9700 .
C18 H18B 0.9700 .
C19 N3 1.447(14) .
C19 C20 1.566(17) .
C19 H19A 0.9700 .
C19 H19B 0.9700 .
C20 C21 1.56(2) .
C20 H20A 0.9700 .
C20 H20B 0.9700 .
C21 C22 1.45(2) .
C21 H21A 0.9700 .
C21 H21B 0.9700 .
C22 H22A 0.9600 .
C22 H22B 0.9600 .
C22 H22C 0.9600 .
P1 F3 1.508(7) .
P1 F3 1.508(7) 2_654
P1 F2 1.509(7) 2_654
P1 F2 1.509(7) .
P1 F1 1.526(6) 2_654
P1 F1 1.526(6) .
Ir1 C13 2.022(5) 2_655
Ir1 N2 2.057(5) .
Ir1 N2 2.057(5) 2_655
Ir1 N1 2.159(4) 2_655
Ir1 N1 2.159(4) .
N3 H3A 0.9000 .
N3 H3B 0.9000 .
